data_4060255
_journal_name_full Organometallics
_journal_paper_doi 10.1021/om034268l
_journal_year 2004
_chemical_formula_sum 'C25 H50 B10 N O4 P Yb'
_chemical_formula_weight 740.77
_space_group_IT_number 14
_symmetry_cell_setting monoclinic
_symmetry_space_group_name_Hall '-P 2ybc'
_symmetry_space_group_name_H-M 'P 1 21/c 1'
_atom_sites_solution_hydrogens geom
_atom_sites_solution_primary direct
_atom_sites_solution_secondary difmap
_cell_angle_alpha 90.00
_cell_angle_beta 102.45(3)
_cell_angle_gamma 90.00
_cell_formula_units_Z 4
_cell_length_a 11.947(2)
_cell_length_b 18.032(4)
_cell_length_c 17.016(3)
_cell_measurement_reflns_used ?
_cell_measurement_temperature 293(2)
_cell_measurement_theta_max ?
_cell_measurement_theta_min ?
_cell_volume 3579.5(12)
_diffrn_ambient_temperature 293(2)
_diffrn_detector_area_resol_mean ?
_diffrn_measurement_device_type 'multiwire proportional'
_diffrn_measurement_method 'phi and omega scans'
_diffrn_radiation_monochromator graphite
_diffrn_radiation_source 'fine-focus sealed tube'
_diffrn_radiation_type MoK\a
_diffrn_radiation_wavelength 0.71073
_diffrn_reflns_av_R_equivalents 0.1285
_diffrn_reflns_av_sigmaI/netI 0.1182
_diffrn_reflns_limit_h_max 14
_diffrn_reflns_limit_h_min 0
_diffrn_reflns_limit_k_max 21
_diffrn_reflns_limit_k_min -21
_diffrn_reflns_limit_l_max 19
_diffrn_reflns_limit_l_min -20
_diffrn_reflns_number 9043
_diffrn_reflns_theta_max 25.00
_diffrn_reflns_theta_min 1.67
_diffrn_standards_decay_% ?
_diffrn_standards_interval_count ?
_diffrn_standards_interval_time ?
_diffrn_standards_number ?
_exptl_absorpt_coefficient_mu 2.687
_exptl_absorpt_correction_T_max 1.0000
_exptl_absorpt_correction_T_min 0.8091
_exptl_absorpt_correction_type SADABS
_exptl_absorpt_process_details ?
_exptl_crystal_colour red
_exptl_crystal_density_diffrn 1.375
_exptl_crystal_density_meas ?
_exptl_crystal_density_method 'not measured'
_exptl_crystal_description prism
_exptl_crystal_F_000 1496
_exptl_crystal_size_max 0.45
_exptl_crystal_size_mid 0.32
_exptl_crystal_size_min 0.16
_refine_ls_extinction_coef 0.0053(6)
_refine_ls_extinction_expression Fc^*^=kFc[1+0.001xFc^2^\l^3^/sin(2\q)]^-1/4^
_refine_ls_extinction_method SHELXL
_refine_ls_goodness_of_fit_ref 1.073
_refine_ls_hydrogen_treatment mixed
_refine_ls_matrix_type full
_refine_ls_number_parameters 416
_refine_ls_number_reflns 5480
_refine_ls_number_restraints 0
_refine_ls_restrained_S_all 1.073
_refine_ls_R_factor_all 0.0669
_refine_ls_R_factor_gt 0.0583
_refine_ls_shift/su_max 0.001
_refine_ls_shift/su_mean 0.000
_refine_ls_structure_factor_coef Fsqd
_refine_ls_weighting_details 'calc w=1/[\s^2^(Fo^2^)+(0.0810P)^2^+0.0000P] where P=(Fo^2^+2Fc^2^)/3'
_refine_ls_weighting_scheme calc
_refine_ls_wR_factor_gt 0.1431
_refine_ls_wR_factor_ref 0.1496
_reflns_number_gt 4938
_reflns_number_total 5480
_reflns_threshold_expression >2sigma(I)
_cod_original_sg_symbol_H-M P2(1)/c
_cod_database_code 4060255

loop_
_symmetry_equiv_pos_as_xyz
'x, y, z'
'-x, y+1/2, -z+1/2'
'-x, -y, -z'
'x, -y-1/2, z-1/2'

loop_
_atom_site_label
_atom_site_type_symbol
_atom_site_fract_x
_atom_site_fract_y
_atom_site_fract_z
_atom_site_U_iso_or_equiv
_atom_site_adp_type
_atom_site_occupancy
_atom_site_symmetry_multiplicity
_atom_site_calc_flag
_atom_site_refinement_flags
_atom_site_disorder_assembly
_atom_site_disorder_group
P1 P 0.30912(16) 0.13312(8) 0.58162(11) 0.0557(4) Uani 1 1 d . . .
N1 N 0.2099(5) 0.1983(3) 0.5494(3) 0.0656(15) Uani 1 1 d . . .
Yb1 Yb 0.57292(2) 0.139205(14) 0.774458(15) 0.05619(19) Uani 1 1 d . . .
B3 B 0.2681(10) 0.1324(5) 0.7599(6) 0.073(2) Uani 1 1 d . . .
B7 B 0.3132(8) 0.0661(6) 0.8376(5) 0.075(2) Uani 1 1 d . . .
H7 H 0.3574 0.0827 0.8986 0.090 Uiso 1 1 calc R . .
B11 B 0.3509(10) -0.0144(5) 0.7932(6) 0.078(3) Uani 1 1 d . . .
B6 B 0.3255(8) 0.0019(4) 0.6873(6) 0.070(2) Uani 1 1 d . . .
B10 B 0.2269(10) -0.0512(6) 0.7272(7) 0.087(3) Uani 1 1 d . . .
B5 B 0.1771(8) 0.0152(5) 0.6504(6) 0.069(2) Uani 1 1 d . . .
B4 B 0.1397(9) 0.0967(6) 0.6973(6) 0.076(2) Uani 1 1 d . . .
B8 B 0.1648(10) 0.0817(7) 0.8026(6) 0.091(3) Uani 1 1 d . . .
B12 B 0.2161(10) -0.0090(7) 0.8213(7) 0.095(3) Uani 1 1 d . . .
B9 B 0.1096(9) 0.0099(7) 0.7341(7) 0.090(3) Uani 1 1 d . . .
C2 C 0.3782(6) 0.0713(4) 0.7556(4) 0.0626(18) Uani 1 1 d . . .
C1 C 0.2714(5) 0.0898(3) 0.6725(4) 0.0553(15) Uani 1 1 d . . .
C11 C 0.2161(10) 0.1914(7) 0.4052(5) 0.118(4) Uani 1 1 d . . .
H11A H 0.2654 0.2341 0.4129 0.177 Uiso 1 1 calc R . .
H11B H 0.1687 0.1924 0.3520 0.177 Uiso 1 1 calc R . .
H11C H 0.2618 0.1472 0.4120 0.177 Uiso 1 1 calc R . .
C12 C 0.0608(10) 0.1265(5) 0.4536(6) 0.109(4) Uani 1 1 d . . .
H12A H 0.0135 0.1289 0.4925 0.164 Uiso 1 1 calc R . .
H12B H 0.1041 0.0812 0.4608 0.164 Uiso 1 1 calc R . .
H12C H 0.0133 0.1278 0.4004 0.164 Uiso 1 1 calc R . .
C13 C 0.1428(7) 0.1924(5) 0.4651(5) 0.080(2) Uani 1 1 d . . .
H13A H 0.0954 0.2372 0.4545 0.096 Uiso 1 1 calc R . .
C14 C 0.1973(8) 0.2687(4) 0.5919(5) 0.082(2) Uani 1 1 d . . .
H14A H 0.2423 0.2636 0.6471 0.098 Uiso 1 1 calc R . .
C15 C 0.0717(9) 0.2865(6) 0.5977(8) 0.116(4) Uani 1 1 d . . .
H15A H 0.0411 0.2458 0.6226 0.174 Uiso 1 1 calc R . .
H15B H 0.0258 0.2943 0.5446 0.174 Uiso 1 1 calc R . .
H15C H 0.0708 0.3305 0.6293 0.174 Uiso 1 1 calc R . .
C16 C 0.2465(10) 0.3355(5) 0.5539(6) 0.107(4) Uani 1 1 d . . .
H16A H 0.3233 0.3246 0.5490 0.161 Uiso 1 1 calc R . .
H16B H 0.2470 0.3784 0.5874 0.161 Uiso 1 1 calc R . .
H16C H 0.1997 0.3452 0.5015 0.161 Uiso 1 1 calc R . .
C21 C 0.8412(12) 0.2228(6) 0.8514(10) 0.152(7) Uani 1 1 d . . .
H21A H 0.9221 0.2134 0.8669 0.228 Uiso 1 1 calc R . .
H21B H 0.8141 0.2411 0.8969 0.228 Uiso 1 1 calc R . .
H21C H 0.8268 0.2590 0.8091 0.228 Uiso 1 1 calc R . .
C22 C 0.8493(10) 0.0929(7) 0.8400(11) 0.149(6) Uani 1 1 d . . .
H22A H 0.8491 0.0766 0.8943 0.179 Uiso 1 1 calc R . .
H22B H 0.9279 0.1043 0.8377 0.179 Uiso 1 1 calc R . .
C23 C 0.8096(10) 0.0337(7) 0.7857(10) 0.127(4) Uani 1 1 d . . .
H23A H 0.8310 0.0431 0.7348 0.153 Uiso 1 1 calc R . .
H23B H 0.8457 -0.0123 0.8075 0.153 Uiso 1 1 calc R . .
C24 C 0.6472(11) -0.0410(6) 0.7288(7) 0.111(3) Uani 1 1 d . . .
H24A H 0.7071 -0.0775 0.7365 0.166 Uiso 1 1 calc R . .
H24B H 0.6232 -0.0299 0.6725 0.166 Uiso 1 1 calc R . .
H24C H 0.5833 -0.0601 0.7484 0.166 Uiso 1 1 calc R . .
C31 C 0.5392(10) 0.3149(5) 0.8601(6) 0.113(4) Uani 1 1 d . . .
H31A H 0.5404 0.3392 0.9105 0.170 Uiso 1 1 calc R . .
H31B H 0.4648 0.3208 0.8255 0.170 Uiso 1 1 calc R . .
H31C H 0.5962 0.3365 0.8352 0.170 Uiso 1 1 calc R . .
C32 C 0.5426(14) 0.2147(6) 0.9489(6) 0.130(5) Uani 1 1 d . . .
H32A H 0.4617 0.2038 0.9432 0.157 Uiso 1 1 calc R . .
H32B H 0.5624 0.2543 0.9879 0.157 Uiso 1 1 calc R . .
C33 C 0.6100(13) 0.1485(5) 0.9782(5) 0.103(4) Uani 1 1 d . . .
H33A H 0.6895 0.1625 0.9978 0.124 Uiso 1 1 calc R . .
H33B H 0.5822 0.1273 1.0228 0.124 Uiso 1 1 calc R . .
C34 C 0.6320(10) 0.0233(5) 0.9496(6) 0.106(3) Uani 1 1 d . . .
H34A H 0.6381 0.0234 1.0068 0.160 Uiso 1 1 calc R . .
H34B H 0.7040 0.0086 0.9380 0.160 Uiso 1 1 calc R . .
H34C H 0.5734 -0.0110 0.9250 0.160 Uiso 1 1 calc R . .
C41 C 0.4439(6) 0.1769(3) 0.6240(4) 0.0555(15) Uani 1 1 d . . .
C42 C 0.4795(7) 0.2442(4) 0.6659(5) 0.069(2) Uani 1 1 d . . .
H42A H 0.4260 0.2822 0.6765 0.083 Uiso 1 1 calc R . .
C43 C 0.5968(7) 0.2561(4) 0.6750(5) 0.072(2) Uani 1 1 d . . .
H43A H 0.6367 0.3027 0.6924 0.087 Uiso 1 1 calc R . .
C44 C 0.6413(7) 0.1973(5) 0.6360(4) 0.073(2) Uani 1 1 d . . .
C45 C 0.7499(7) 0.1815(7) 0.6213(6) 0.094(3) Uani 1 1 d . . .
H45A H 0.8108 0.2132 0.6411 0.112 Uiso 1 1 calc R . .
C46 C 0.7679(9) 0.1193(8) 0.5777(6) 0.107(3) Uani 1 1 d . . .
H46A H 0.8401 0.1101 0.5676 0.128 Uiso 1 1 calc R . .
C47 C 0.6768(8) 0.0703(6) 0.5486(5) 0.090(3) Uani 1 1 d . . .
H47A H 0.6899 0.0284 0.5199 0.108 Uiso 1 1 calc R . .
C48 C 0.5683(7) 0.0830(5) 0.5617(4) 0.076(2) Uani 1 1 d . . .
H48A H 0.5096 0.0494 0.5428 0.091 Uiso 1 1 calc R . .
C49 C 0.5466(6) 0.1473(4) 0.6040(4) 0.0580(17) Uani 1 1 d . . .
O1 O 0.7844(6) 0.1573(4) 0.8243(5) 0.100(2) Uani 1 1 d . . .
O2 O 0.6896(6) 0.0264(3) 0.7729(4) 0.0911(18) Uani 1 1 d . . .
O3 O 0.5628(5) 0.2384(3) 0.8739(3) 0.0777(15) Uani 1 1 d . . .
O4 O 0.6029(5) 0.0961(3) 0.9183(3) 0.0784(16) Uani 1 1 d . . .
H6 H 0.398(5) -0.018(3) 0.646(4) 0.053(16) Uiso 1 1 d . . .
H5 H 0.139(10) 0.006(6) 0.575(7) 0.14(4) Uiso 1 1 d . . .
H12 H 0.188(8) -0.040(5) 0.870(6) 0.11(3) Uiso 1 1 d . . .
H9 H 0.013(10) -0.011(6) 0.733(7) 0.13(3) Uiso 1 1 d . . .
H11 H 0.417(6) -0.053(3) 0.812(4) 0.052(16) Uiso 1 1 d . . .
H3 H 0.298(9) 0.196(6) 0.755(6) 0.11(3) Uiso 1 1 d . . .
H4 H 0.068(9) 0.132(4) 0.665(6) 0.09(3) Uiso 1 1 d . . .
H10 H 0.196(6) -0.110(5) 0.726(5) 0.08(2) Uiso 1 1 d . . .
H8 H 0.110(8) 0.118(5) 0.836(6) 0.10(3) Uiso 1 1 d . . .

loop_
_atom_site_aniso_label
_atom_site_aniso_U_11
_atom_site_aniso_U_22
_atom_site_aniso_U_33
_atom_site_aniso_U_23
_atom_site_aniso_U_13
_atom_site_aniso_U_12
P1 0.0625(10) 0.0515(9) 0.0525(9) -0.0020(7) 0.0110(8) -0.0020(7)
N1 0.070(3) 0.064(3) 0.058(3) 0.002(3) 0.003(3) 0.002(3)
Yb1 0.0613(3) 0.0539(2) 0.0519(2) -0.00130(11) 0.00891(15) 0.00026(12)
B3 0.087(6) 0.076(6) 0.060(5) -0.009(4) 0.024(5) -0.006(5)
B7 0.077(6) 0.093(6) 0.058(4) 0.000(4) 0.020(4) -0.010(5)
B11 0.090(6) 0.075(5) 0.067(5) 0.014(4) 0.012(5) -0.010(5)
B6 0.073(5) 0.048(4) 0.084(6) -0.001(4) 0.005(5) -0.002(4)
B10 0.102(8) 0.068(5) 0.083(6) 0.013(5) 0.003(6) -0.025(5)
B5 0.077(5) 0.060(4) 0.068(5) 0.002(4) 0.009(4) -0.012(4)
B4 0.075(6) 0.088(6) 0.067(5) -0.005(5) 0.021(5) -0.002(5)
B8 0.083(6) 0.118(8) 0.077(6) 0.004(6) 0.029(5) -0.008(6)
B12 0.086(7) 0.113(8) 0.087(6) 0.023(6) 0.021(6) -0.021(6)
B9 0.079(6) 0.107(8) 0.086(7) 0.012(6) 0.025(6) -0.022(6)
C2 0.066(4) 0.057(4) 0.062(4) 0.000(3) 0.008(3) 0.003(3)
C1 0.049(3) 0.054(3) 0.064(3) -0.001(3) 0.013(3) -0.003(3)
C11 0.137(9) 0.147(9) 0.066(5) 0.017(6) 0.012(6) -0.024(8)
C12 0.107(8) 0.122(7) 0.084(6) 0.013(5) -0.014(6) -0.027(6)
C13 0.083(5) 0.074(4) 0.074(5) 0.010(4) -0.004(4) -0.005(4)
C14 0.090(6) 0.063(4) 0.087(5) 0.005(4) 0.010(5) 0.010(4)
C15 0.099(7) 0.087(6) 0.166(11) 0.004(7) 0.039(7) 0.026(5)
C16 0.135(9) 0.067(4) 0.107(7) 0.020(5) -0.002(7) 0.001(5)
C21 0.132(10) 0.108(8) 0.183(14) -0.007(9) -0.038(10) -0.030(7)
C22 0.082(7) 0.131(10) 0.207(15) 0.007(11) -0.028(9) 0.021(7)
C23 0.091(8) 0.114(8) 0.184(13) 0.024(9) 0.044(8) 0.029(7)
C24 0.139(9) 0.083(6) 0.117(8) -0.004(6) 0.043(7) 0.016(6)
C31 0.169(10) 0.074(6) 0.106(7) -0.012(5) 0.050(7) 0.022(6)
C32 0.238(15) 0.088(6) 0.073(6) -0.009(5) 0.053(7) 0.031(8)
C33 0.162(11) 0.096(6) 0.049(4) -0.005(4) 0.016(5) 0.009(6)
C34 0.145(9) 0.083(6) 0.088(6) 0.017(5) 0.017(6) 0.028(6)
C41 0.067(4) 0.050(3) 0.050(3) 0.000(3) 0.013(3) -0.006(3)
C42 0.075(5) 0.052(3) 0.074(4) 0.006(3) 0.001(4) -0.002(3)
C43 0.071(5) 0.066(4) 0.080(5) -0.002(4) 0.016(4) -0.010(4)
C44 0.070(4) 0.092(5) 0.057(4) 0.005(4) 0.015(3) -0.019(4)
C45 0.067(5) 0.135(8) 0.085(6) 0.003(6) 0.028(4) -0.022(5)
C46 0.075(6) 0.168(10) 0.089(6) -0.003(7) 0.045(5) 0.016(7)
C47 0.082(6) 0.124(7) 0.070(5) -0.013(5) 0.032(4) 0.005(5)
C48 0.079(5) 0.088(5) 0.062(4) -0.008(4) 0.019(4) 0.003(4)
C49 0.057(4) 0.065(4) 0.053(4) 0.006(3) 0.015(3) -0.007(3)
O1 0.061(3) 0.104(4) 0.124(5) 0.009(4) -0.009(4) -0.007(3)
O2 0.094(4) 0.083(4) 0.096(4) -0.011(3) 0.018(3) 0.023(3)
O3 0.110(4) 0.058(3) 0.067(3) -0.010(2) 0.021(3) 0.008(3)
O4 0.112(4) 0.070(3) 0.051(3) 0.005(2) 0.013(3) 0.012(3)
